data_7113966
loop_
_publ_author_name
'Prem Lama'
'Raj Kumar Das'
'Vincent J. Smith'
'Leonard J. Barbour'

_publ_section_title
;
 A combined stretching-tilting mechanism produces negative, zero and
 positive linear thermal expansion in a semi-flexible Cd(II)-MOF
;
_journal_name_full Chem.Commun.
_journal_page_first 6464
_journal_paper_doi 10.1039/C4CC02634A
_journal_volume 50
_journal_year 2014
_chemical_formula_moiety 'C53 H58 Cd2 N7 O19'
_chemical_formula_sum 'C53 H58 Cd2 N7 O19'
_chemical_formula_weight 1321.86
_chemical_name_common 1
_chemical_name_systematic
; 
 ? 
;
_space_group_IT_number 2
_symmetry_cell_setting triclinic
_symmetry_space_group_name_Hall '-P 1'
_symmetry_space_group_name_H-M 'P -1'
_atom_sites_solution_hydrogens geom
_atom_sites_solution_primary direct
_atom_sites_solution_secondary difmap
_audit_creation_method SHELXL-97
_cell_angle_alpha 75.2670(10)
_cell_angle_beta 76.6840(10)
_cell_angle_gamma 88.2320(10)
_cell_formula_units_Z 1
_cell_length_a 10.2786(10)
_cell_length_b 12.0962(12)
_cell_length_c 12.5872(13)
_cell_measurement_reflns_used 690
_cell_measurement_temperature 160(2)
_cell_measurement_theta_max 26.09
_cell_measurement_theta_min 1.72
_cell_volume 1472.2(3)
_computing_cell_refinement 'SAINT (Bruker, 2009)'
_computing_data_collection 'APEX2 (Bruker, 2009)'
_computing_data_reduction SAINT
_computing_structure_refinement 'SHELXL-97 (Sheldrick, 1997)'
_computing_structure_solution 'SHELXS-97 (Sheldrick, 1990)'
_diffrn_ambient_temperature 160(2)
_diffrn_measured_fraction_theta_full 0.995
_diffrn_measured_fraction_theta_max 0.995
_diffrn_measurement_device_type 'Bruker Apex DUO CCD area-detector'
_diffrn_measurement_method \w
_diffrn_radiation_monochromator graphite
_diffrn_radiation_source 'fine-focus sealed tube'
_diffrn_radiation_type MoK\a
_diffrn_radiation_wavelength 0.71073
_diffrn_reflns_av_R_equivalents 0.0265
_diffrn_reflns_av_sigmaI/netI 0.0359
_diffrn_reflns_limit_h_max 12
_diffrn_reflns_limit_h_min -12
_diffrn_reflns_limit_k_max 14
_diffrn_reflns_limit_k_min -14
_diffrn_reflns_limit_l_max 15
_diffrn_reflns_limit_l_min -14
_diffrn_reflns_number 13075
_diffrn_reflns_theta_full 26.09
_diffrn_reflns_theta_max 26.09
_diffrn_reflns_theta_min 1.72
_exptl_absorpt_coefficient_mu 0.799
_exptl_absorpt_correction_T_max 0.9144
_exptl_absorpt_correction_T_min 0.6415
_exptl_absorpt_correction_type multi-scan
_exptl_absorpt_process_details SADABS
_exptl_crystal_colour colorless
_exptl_crystal_density_diffrn 1.491
_exptl_crystal_density_method 'not measured'
_exptl_crystal_description needle
_exptl_crystal_F_000 673
_exptl_crystal_size_max 0.610
_exptl_crystal_size_mid 0.198
_exptl_crystal_size_min 0.114
_refine_diff_density_max 0.596
_refine_diff_density_min -0.610
_refine_diff_density_rms 0.072
_refine_ls_extinction_method none
_refine_ls_goodness_of_fit_ref 1.006
_refine_ls_hydrogen_treatment refU
_refine_ls_matrix_type full
_refine_ls_number_parameters 441
_refine_ls_number_reflns 5821
_refine_ls_number_restraints 4
_refine_ls_restrained_S_all 1.006
_refine_ls_R_factor_all 0.0295
_refine_ls_R_factor_gt 0.0272
_refine_ls_shift/su_max 0.006
_refine_ls_shift/su_mean 0.000
_refine_ls_structure_factor_coef Fsqd
_refine_ls_weighting_details 'calc w=1/[\s^2^(Fo^2^)+(0.0423P)^2^+0.6917P] where P=(Fo^2^+2Fc^2^)/3'
_refine_ls_weighting_scheme calc
_refine_ls_wR_factor_gt 0.0710
_refine_ls_wR_factor_ref 0.0727
_reflns_number_gt 5424
_reflns_number_total 5821
_reflns_threshold_expression >2sigma(I)
_cod_data_source_file c4cc02634a3.cif
_cod_data_source_block 160
_cod_original_sg_symbol_H-M P-1
_cod_database_code 7113966

loop_
_symmetry_equiv_pos_as_xyz
'x, y, z'
'-x, -y, -z'

loop_
_atom_site_label
_atom_site_type_symbol
_atom_site_fract_x
_atom_site_fract_y
_atom_site_fract_z
_atom_site_U_iso_or_equiv
_atom_site_adp_type
_atom_site_occupancy
_atom_site_symmetry_multiplicity
_atom_site_calc_flag
_atom_site_refinement_flags
_atom_site_disorder_assembly
_atom_site_disorder_group
Cd1 Cd 0.602735(14) 0.982174(12) 0.627976(12) 0.01496(7) Uani 1 1 d . . .
O1 O 0.43181(15) 1.10223(13) 0.65077(14) 0.0222(3) Uani 1 1 d . . .
O2 O 0.35741(15) 0.98088(13) 0.57092(13) 0.0196(3) Uani 1 1 d . . .
O3 O -0.15302(16) 0.96224(13) 0.64296(15) 0.0239(4) Uani 1 1 d . . .
O4 O -0.24586(15) 1.12946(13) 0.59987(14) 0.0215(3) Uani 1 1 d . . .
O5 O -0.02753(18) 1.45965(16) 0.6767(2) 0.0469(6) Uani 1 1 d . . .
O6 O 0.19289(16) 1.47764(13) 0.60395(16) 0.0275(4) Uani 1 1 d . . .
H6A H 0.1794 1.5469 0.6020 0.033 Uiso 1 1 calc R . .
O7 O 1.1063(6) -0.0876(5) 0.8618(4) 0.0644(14) Uani 0.50 1 d P . .
N1 N 0.59925(18) 0.79036(15) 0.63428(16) 0.0182(4) Uani 1 1 d . . .
N2 N 0.4471(2) 0.07992(16) 1.17066(17) 0.0242(4) Uani 1 1 d . . .
N3 N 1.0000 0.0000 1.0000 0.0515(10) Uani 1 2 d S . .
C1 C 0.3429(2) 1.06675(18) 0.61284(18) 0.0161(4) Uani 1 1 d . . .
C2 C 0.2141(2) 1.12906(18) 0.61823(18) 0.0159(4) Uani 1 1 d . . .
C3 C 0.0997(2) 1.07373(18) 0.61379(18) 0.0163(4) Uani 1 1 d . . .
H3 H 0.1040 0.9975 0.6060 0.020 Uiso 1 1 calc R . .
C4 C -0.0212(2) 1.12974(19) 0.62079(19) 0.0187(4) Uani 1 1 d . . .
C5 C -0.1473(2) 1.06948(19) 0.62080(19) 0.0185(5) Uani 1 1 d . . .
C6 C -0.0263(2) 1.24166(19) 0.6305(2) 0.0211(5) Uani 1 1 d . . .
H6 H -0.1087 1.2800 0.6355 0.025 Uiso 1 1 calc R . .
C7 C 0.0887(2) 1.29818(18) 0.6330(2) 0.0199(5) Uani 1 1 d . . .
C8 C 0.0780(2) 1.4197(2) 0.6398(2) 0.0256(5) Uani 1 1 d . . .
C9 C 0.2087(2) 1.24144(18) 0.62793(18) 0.0180(4) Uani 1 1 d . . .
H9 H 0.2869 1.2792 0.6311 0.022 Uiso 1 1 calc R . .
C10 C 0.4933(2) 0.73663(19) 0.6224(2) 0.0224(5) Uani 1 1 d . . .
H10 H 0.4171 0.7798 0.6095 0.027 Uiso 1 1 calc R . .
C11 C 0.4903(2) 0.62074(19) 0.6283(2) 0.0239(5) Uani 1 1 d . . .
H11 H 0.4131 0.5863 0.6193 0.029 Uiso 1 1 calc R . .
C12 C 0.5988(2) 0.55513(18) 0.64727(19) 0.0202(5) Uani 1 1 d . . .
C13 C 0.7095(2) 0.61142(19) 0.6583(2) 0.0229(5) Uani 1 1 d . . .
H13 H 0.7871 0.5702 0.6706 0.027 Uiso 1 1 calc R . .
C14 C 0.7059(2) 0.72657(19) 0.6512(2) 0.0219(5) Uani 1 1 d . . .
H14 H 0.7826 0.7631 0.6586 0.026 Uiso 1 1 calc R . .
C15 C 0.5956(3) 0.42757(19) 0.6636(2) 0.0246(5) Uani 1 1 d . . .
H15A H 0.6835 0.4033 0.6264 0.030 Uiso 1 1 calc R . .
H15B H 0.5271 0.4061 0.6280 0.030 Uiso 1 1 calc R . .
C16 C 0.5634(3) 0.36682(19) 0.7885(2) 0.0288(6) Uani 1 1 d . . .
H16A H 0.4768 0.3936 0.8253 0.035 Uiso 1 1 calc R . .
H16B H 0.6330 0.3884 0.8231 0.035 Uiso 1 1 calc R . .
C17 C 0.5555(3) 0.23641(19) 0.8121(2) 0.0289(6) Uani 1 1 d . . .
H17A H 0.4880 0.2143 0.7759 0.035 Uiso 1 1 calc R . .
H17B H 0.6431 0.2087 0.7785 0.035 Uiso 1 1 calc R . .
C18 C 0.5186(3) 0.18047(19) 0.9366(2) 0.0252(5) Uani 1 1 d . . .
C19 C 0.3905(3) 0.1883(2) 1.0000(2) 0.0346(6) Uani 1 1 d . . .
H19 H 0.3243 0.2282 0.9647 0.041 Uiso 1 1 calc R . .
C20 C 0.3593(3) 0.1376(2) 1.1151(2) 0.0339(6) Uani 1 1 d . . .
H20 H 0.2710 0.1442 1.1568 0.041 Uiso 1 1 calc R . .
C21 C 0.5704(3) 0.0725(2) 1.1091(2) 0.0281(5) Uani 1 1 d . . .
H21 H 0.6345 0.0317 1.1463 0.034 Uiso 1 1 calc R . .
C22 C 0.6095(3) 0.1211(2) 0.9941(2) 0.0286(5) Uani 1 1 d . . .
H22 H 0.6987 0.1138 0.9546 0.034 Uiso 1 1 calc R . .
C23 C 1.0702(12) 0.0050(9) 0.8955(7) 0.093(3) Uani 0.50 1 d P . .
C24 C 0.9709(9) 0.0936(7) 1.0496(7) 0.064(2) Uani 0.50 1 d P . .
C25 C 0.9282(9) -0.1102(6) 1.0754(7) 0.070(2) Uani 0.50 1 d P . .
O8A O 0.1166(6) 0.3414(4) 1.0602(4) 0.0602(18) Uani 0.496(6) 1 d P A 1
N4A N 0.1682(13) 0.5248(14) 0.9780(13) 0.052(3) Uani 0.496(6) 1 d P A 1
C26A C 0.1365(10) 0.4371(7) 1.0663(7) 0.0491(19) Uani 0.496(6) 1 d P A 1
H26A H 0.1287 0.4496 1.1390 0.059 Uiso 0.496(6) 1 calc PR A 1
C27A C 0.1815(14) 0.5136(11) 0.8685(12) 0.084(4) Uiso 0.496(6) 1 d P A 1
H27A H 0.1847 0.4324 0.8691 0.126 Uiso 0.496(6) 1 calc PR A 1
H27B H 0.2642 0.5530 0.8200 0.126 Uiso 0.496(6) 1 calc PR A 1
H27C H 0.1049 0.5476 0.8393 0.126 Uiso 0.496(6) 1 calc PR A 1
C28A C 0.1852(15) 0.6400(8) 0.9947(14) 0.113(5) Uani 0.496(6) 1 d P A 1
H28A H 0.1572 0.6370 1.0753 0.169 Uiso 0.496(6) 1 calc PR A 1
H28B H 0.1302 0.6941 0.9532 0.169 Uiso 0.496(6) 1 calc PR A 1
H28C H 0.2794 0.6650 0.9667 0.169 Uiso 0.496(6) 1 calc PR A 1
O8B O 0.1458(7) 0.3595(5) 0.8990(6) 0.089(3) Uani 0.504(6) 1 d P A 2
N4B N 0.2100(13) 0.5127(14) 0.9515(13) 0.048(3) Uani 0.504(6) 1 d P A 2
C26B C 0.1693(11) 0.4618(10) 0.8784(9) 0.068(3) Uani 0.504(6) 1 d P A 2
H26B H 0.1588 0.5088 0.8081 0.082 Uiso 0.504(6) 1 calc PR A 2
C27B C 0.2129(12) 0.4487(8) 1.0651(7) 0.061(2) Uani 0.504(6) 1 d P A 2
H27D H 0.1686 0.3737 1.0814 0.092 Uiso 0.504(6) 1 calc PR A 2
H27E H 0.1662 0.4906 1.1191 0.092 Uiso 0.504(6) 1 calc PR A 2
H27F H 0.3060 0.4384 1.0716 0.092 Uiso 0.504(6) 1 calc PR A 2
C28B C 0.2469(14) 0.6342(9) 0.9185(9) 0.086(4) Uani 0.504(6) 1 d P A 2
H28D H 0.1888 0.6728 0.9705 0.129 Uiso 0.504(6) 1 calc PR A 2
H28E H 0.2364 0.6676 0.8416 0.129 Uiso 0.504(6) 1 calc PR A 2
H28F H 0.3402 0.6438 0.9214 0.129 Uiso 0.504(6) 1 calc PR A 2
O1W O 0.18462(19) 1.69207(14) 0.59717(16) 0.0304(4) Uani 1 1 d D . .
O2W O 0.0063(2) 0.79055(17) 0.73757(19) 0.0417(5) Uani 1 1 d D . .
H1W1 H 0.125(3) 1.722(3) 0.639(2) 0.039(9) Uiso 1 1 d D . .
H1W2 H -0.036(3) 0.8446(19) 0.708(2) 0.030(8) Uiso 1 1 d D . .
H2W2 H -0.0439 0.7588 0.8023 0.050 Uiso 1 1 d D . .
H2W1 H 0.2052 1.7497 0.5316 0.067(12) Uiso 1 1 d D . .

loop_
_atom_site_aniso_label
_atom_site_aniso_U_11
_atom_site_aniso_U_22
_atom_site_aniso_U_33
_atom_site_aniso_U_23
_atom_site_aniso_U_13
_atom_site_aniso_U_12
Cd1 0.01213(9) 0.01326(9) 0.01923(10) -0.00301(6) -0.00446(6) 0.00127(6)
O1 0.0147(8) 0.0253(8) 0.0292(9) -0.0087(7) -0.0093(7) 0.0056(6)
O2 0.0181(8) 0.0160(7) 0.0227(8) -0.0035(6) -0.0031(7) 0.0049(6)
O3 0.0180(8) 0.0188(8) 0.0356(10) -0.0067(7) -0.0080(7) -0.0007(6)
O4 0.0120(8) 0.0215(8) 0.0310(9) -0.0052(7) -0.0068(7) 0.0010(6)
O5 0.0196(10) 0.0284(10) 0.0982(18) -0.0290(11) -0.0113(10) 0.0083(8)
O6 0.0216(9) 0.0154(8) 0.0459(11) -0.0094(8) -0.0067(8) 0.0001(6)
O7 0.084(4) 0.066(3) 0.043(3) -0.015(3) -0.015(3) 0.011(3)
N1 0.0182(9) 0.0154(9) 0.0204(10) -0.0020(7) -0.0060(8) 0.0007(7)
N2 0.0285(11) 0.0202(10) 0.0224(10) -0.0042(8) -0.0042(9) 0.0031(8)
N3 0.070(3) 0.050(2) 0.034(2) -0.0076(17) -0.0134(19) -0.006(2)
C1 0.0125(10) 0.0156(10) 0.0156(11) 0.0020(8) -0.0007(8) 0.0024(8)
C2 0.0117(10) 0.0183(10) 0.0158(11) -0.0029(8) -0.0014(8) 0.0026(8)
C3 0.0144(10) 0.0159(10) 0.0170(11) -0.0025(8) -0.0024(8) 0.0014(8)
C4 0.0140(11) 0.0199(11) 0.0215(11) -0.0039(9) -0.0045(9) 0.0004(8)
C5 0.0153(11) 0.0208(11) 0.0193(11) -0.0059(9) -0.0024(9) -0.0016(9)
C6 0.0133(11) 0.0210(11) 0.0291(13) -0.0056(10) -0.0062(9) 0.0035(9)
C7 0.0167(11) 0.0162(10) 0.0282(12) -0.0069(9) -0.0068(9) 0.0024(8)
C8 0.0186(12) 0.0215(12) 0.0399(15) -0.0096(11) -0.0113(11) 0.0038(9)
C9 0.0140(10) 0.0187(10) 0.0207(11) -0.0028(9) -0.0051(9) -0.0011(8)
C10 0.0186(11) 0.0183(11) 0.0286(13) -0.0010(9) -0.0082(10) 0.0022(9)
C11 0.0234(12) 0.0181(11) 0.0308(13) -0.0034(10) -0.0101(10) -0.0013(9)
C12 0.0253(12) 0.0157(11) 0.0179(11) -0.0017(9) -0.0046(9) 0.0011(9)
C13 0.0214(12) 0.0190(11) 0.0273(13) -0.0032(10) -0.0073(10) 0.0059(9)
C14 0.0183(11) 0.0199(11) 0.0280(13) -0.0036(10) -0.0094(10) 0.0013(9)
C15 0.0341(14) 0.0156(11) 0.0228(12) -0.0043(9) -0.0044(10) 0.0007(9)
C16 0.0478(16) 0.0155(11) 0.0226(13) -0.0026(9) -0.0097(11) 0.0014(10)
C17 0.0481(16) 0.0153(11) 0.0200(12) -0.0021(9) -0.0042(11) 0.0007(10)
C18 0.0405(15) 0.0127(10) 0.0212(12) -0.0040(9) -0.0046(11) -0.0004(10)
C19 0.0412(16) 0.0331(14) 0.0268(14) -0.0023(11) -0.0104(12) 0.0149(12)
C20 0.0329(15) 0.0367(15) 0.0273(14) -0.0034(11) -0.0037(11) 0.0124(12)
C21 0.0269(13) 0.0288(13) 0.0266(13) -0.0034(10) -0.0068(11) 0.0024(10)
C22 0.0290(13) 0.0276(13) 0.0245(13) -0.0024(10) -0.0013(11) -0.0012(10)
C23 0.116(9) 0.090(7) 0.047(5) -0.013(5) 0.026(5) -0.004(6)
C24 0.069(5) 0.058(5) 0.068(5) -0.022(4) -0.014(4) -0.006(4)
C25 0.092(6) 0.046(4) 0.054(5) 0.005(3) 0.004(4) -0.022(4)
O8A 0.074(4) 0.042(3) 0.045(3) 0.006(2) 0.003(2) 0.011(2)
N4A 0.052(7) 0.041(5) 0.055(8) 0.005(5) -0.018(5) 0.007(5)
C26A 0.060(6) 0.051(5) 0.039(4) -0.010(3) -0.022(4) 0.017(4)
C28A 0.129(12) 0.044(5) 0.173(14) 0.009(8) -0.089(11) -0.014(6)
O8B 0.134(6) 0.057(4) 0.113(5) -0.039(3) -0.086(5) 0.027(4)
N4B 0.055(7) 0.047(4) 0.053(7) -0.020(4) -0.027(6) 0.015(5)
C26B 0.099(7) 0.068(6) 0.063(5) -0.042(5) -0.044(5) 0.028(6)
C27B 0.081(7) 0.065(5) 0.044(4) -0.005(4) -0.037(5) 0.009(5)
C28B 0.129(10) 0.060(6) 0.065(6) -0.017(5) -0.009(6) -0.008(6)
O1W 0.0340(11) 0.0160(8) 0.0393(11) -0.0033(8) -0.0093(9) 0.0027(7)
O2W 0.0360(11) 0.0296(10) 0.0498(13) 0.0018(9) -0.0051(10) 0.0098(9)

loop_
_atom_type_symbol
_atom_type_description
_atom_type_scat_dispersion_real
_atom_type_scat_dispersion_imag
_atom_type_scat_source
C C 0.0033 0.0016 'International Tables Vol C Tables 4.2.6.8 and 6.1.1.4'
H H 0.0000 0.0000 'International Tables Vol C Tables 4.2.6.8 and 6.1.1.4'
N N 0.0061 0.0033 'International Tables Vol C Tables 4.2.6.8 and 6.1.1.4'
O O 0.0106 0.0060 'International Tables Vol C Tables 4.2.6.8 and 6.1.1.4'
Cd Cd -0.8075 1.2024 'International Tables Vol C Tables 4.2.6.8 and 6.1.1.4'

loop_
_geom_angle_atom_site_label_1
_geom_angle_atom_site_label_2
_geom_angle_atom_site_label_3
_geom_angle
_geom_angle_site_symmetry_1
_geom_angle_site_symmetry_3
O1 Cd1 N1 129.88(6) . .
O1 Cd1 O4 90.33(6) . 1_655
N1 Cd1 O4 139.79(6) . 1_655
O1 Cd1 O2 96.95(6) . 2_676
N1 Cd1 O2 87.53(6) . 2_676
O4 Cd1 O2 87.29(5) 1_655 2_676
O1 Cd1 N2 86.00(6) . 2_667
N1 Cd1 N2 85.22(6) . 2_667
O4 Cd1 N2 99.72(6) 1_655 2_667
O2 Cd1 N2 172.41(6) 2_676 2_667
O1 Cd1 O3 140.16(5) . 1_655
N1 Cd1 O3 87.73(6) . 1_655
O4 Cd1 O3 53.56(5) 1_655 1_655
O2 Cd1 O3 97.34(6) 2_676 1_655
N2 Cd1 O3 84.65(6) 2_667 1_655
C1 O1 Cd1 105.40(13) . .
C1 O2 Cd1 117.16(13) . 2_676
C5 O3 Cd1 86.48(13) . 1_455
C5 O4 Cd1 98.03(13) . 1_455
C24 O7 C23 59.5(6) 2_757 .
C10 N1 C14 116.90(19) . .
C10 N1 Cd1 122.74(15) . .
C14 N1 Cd1 120.36(14) . .
C20 N2 C21 116.5(2) . .
C20 N2 Cd1 121.78(17) . 2_667
C21 N2 Cd1 121.15(17) . 2_667
C23 N3 C23 179.998(3) . 2_757
C23 N3 C24 126.2(5) . .
C23 N3 C24 53.8(5) 2_757 .
C23 N3 C24 53.8(5) . 2_757
C23 N3 C24 126.2(5) 2_757 2_757
C24 N3 C24 180.000(1) . 2_757
C23 N3 C25 58.8(5) . 2_757
C23 N3 C25 121.2(5) 2_757 2_757
C24 N3 C25 67.7(5) . 2_757
C24 N3 C25 112.3(5) 2_757 2_757
C23 N3 C25 121.2(5) . .
C23 N3 C25 58.8(5) 2_757 .
C24 N3 C25 112.3(5) . .
C24 N3 C25 67.7(5) 2_757 .
C25 N3 C25 179.998(1) 2_757 .
O1 C1 O2 122.9(2) . .
O1 C1 C2 117.95(19) . .
O2 C1 C2 119.12(19) . .
C3 C2 C9 120.1(2) . .
C3 C2 C1 119.45(19) . .
C9 C2 C1 120.45(18) . .
C2 C3 C4 120.12(19) . .
C6 C4 C3 119.65(19) . .
C6 C4 C5 119.5(2) . .
C3 C4 C5 120.83(19) . .
O3 C5 O4 121.87(19) . .
O3 C5 C4 119.8(2) . .
O4 C5 C4 118.35(19) . .
C4 C6 C7 120.4(2) . .
C9 C7 C6 119.8(2) . .
C9 C7 C8 122.20(19) . .
C6 C7 C8 118.0(2) . .
O5 C8 O6 123.9(2) . .
O5 C8 C7 122.3(2) . .
O6 C8 C7 113.8(2) . .
C7 C9 C2 119.89(19) . .
N1 C10 C11 122.7(2) . .
C12 C11 C10 120.4(2) . .
C11 C12 C13 116.8(2) . .
C11 C12 C15 122.0(2) . .
C13 C12 C15 121.0(2) . .
C14 C13 C12 119.8(2) . .
N1 C14 C13 123.4(2) . .
C12 C15 C16 110.48(18) . .
C15 C16 C17 113.62(19) . .
C18 C17 C16 111.66(19) . .
C22 C18 C19 116.7(2) . .
C22 C18 C17 122.5(2) . .
C19 C18 C17 120.8(2) . .
C20 C19 C18 119.8(3) . .
N2 C20 C19 123.5(3) . .
N2 C21 C22 123.6(2) . .
C21 C22 C18 120.0(2) . .
C24 C23 O7 55.8(6) 2_757 .
C24 C23 N3 66.6(6) 2_757 .
O7 C23 N3 121.7(8) . .
C24 C23 C25 133.3(8) 2_757 2_757
O7 C23 C25 163.4(11) . 2_757
N3 C23 C25 67.2(5) . 2_757
O7 C24 C23 64.8(6) 2_757 2_757
O7 C24 N3 123.7(7) 2_757 .
C23 C24 N3 59.6(5) 2_757 .
O7 C24 C25 176.0(9) 2_757 2_757
C23 C24 C25 118.4(8) 2_757 2_757
N3 C24 C25 59.1(4) . 2_757
C23 C25 N3 53.9(4) 2_757 .
C23 C25 C24 106.9(6) 2_757 2_757
N3 C25 C24 53.2(4) . 2_757
C26A N4A C27A 121.8(14) . .
C26A N4A C28A 119.4(13) . .
C27A N4A C28A 118.7(13) . .
O8A C26A N4A 123.5(10) . .
C26B N4B C27B 121.2(14) . .
C26B N4B C28B 120.8(14) . .
C27B N4B C28B 117.9(12) . .
O8B C26B N4B 123.4(11) . .

loop_
_geom_bond_atom_site_label_1
_geom_bond_atom_site_label_2
_geom_bond_distance
_geom_bond_site_symmetry_2
Cd1 O1 2.2583(16) .
Cd1 N1 2.3024(18) .
Cd1 O4 2.3061(15) 1_655
Cd1 O2 2.3675(16) 2_676
Cd1 N2 2.389(2) 2_667
Cd1 O3 2.5601(16) 1_655
O1 C1 1.256(3) .
O2 C1 1.270(3) .
O2 Cd1 2.3675(16) 2_676
O3 C5 1.256(3) .
O3 Cd1 2.5601(16) 1_455
O4 C5 1.266(3) .
O4 Cd1 2.3061(14) 1_455
O5 C8 1.215(3) .
O6 C8 1.317(3) .
O7 C24 1.197(9) 2_757
O7 C23 1.310(11) .
N1 C10 1.341(3) .
N1 C14 1.347(3) .
N2 C20 1.339(3) .
N2 C21 1.338(3) .
N2 Cd1 2.389(2) 2_667
N3 C23 1.334(8) .
N3 C23 1.334(8) 2_757
N3 C24 1.419(8) .
N3 C24 1.419(8) 2_757
N3 C25 1.522(7) 2_757
N3 C25 1.522(7) .
C1 C2 1.499(3) .
C2 C3 1.390(3) .
C2 C9 1.394(3) .
C3 C4 1.392(3) .
C4 C6 1.388(3) .
C4 C5 1.507(3) .
C6 C7 1.395(3) .
C7 C9 1.389(3) .
C7 C8 1.494(3) .
C10 C11 1.386(3) .
C11 C12 1.379(3) .
C12 C13 1.395(3) .
C12 C15 1.504(3) .
C13 C14 1.373(3) .
C15 C16 1.520(3) .
C16 C17 1.530(3) .
C17 C18 1.503(3) .
C18 C22 1.385(4) .
C18 C19 1.388(4) .
C19 C20 1.387(4) .
C21 C22 1.384(4) .
C23 C24 1.248(12) 2_757
C23 C25 1.412(12) 2_757
C24 O7 1.197(9) 2_757
C24 C23 1.248(12) 2_757
C24 C25 1.640(11) 2_757
C25 C23 1.412(12) 2_757
C25 C24 1.640(11) 2_757
O8A C26A 1.206(10) .
N4A C26A 1.312(19) .
N4A C27A 1.39(2) .
N4A C28A 1.483(19) .
O8B C26B 1.218(12) .
N4B C26B 1.372(17) .
N4B C27B 1.448(19) .
N4B C28B 1.46(2) .
